data_4107651
loop_
_publ_author_name
'Stefan Erhardt'
'Vladimir V. Grushin'
'Alison H. Kilpatrick'
'Stuart A. Macgregor'
'William J. Marshall'
'D. Christopher Roe'

_publ_section_title
;
 Mechanisms of Catalyst Poisoning in Palladium-Catalyzed Cyanation of
 Haloarenes. Remarkably Facile C-N Bond Activation in the
 [(Ph3P)4Pd]/[Bu4N]+CN-System
;
_journal_name_full 'Journal of the American Chemical Society'
_journal_page_first 4828
_journal_page_last 4845
_journal_paper_doi 10.1021/ja078298h
_journal_volume 130
_journal_year 2008
_chemical_formula_sum 'C19 H41 N5 Pd'
_chemical_formula_weight 445.97
_chemical_name_systematic
;
 ?
;
_space_group_IT_number 14
_symmetry_cell_setting monoclinic
_symmetry_space_group_name_Hall '-P 2ybc'
_symmetry_space_group_name_H-M 'P 1 21/c 1'
_atom_sites_solution_hydrogens geom
_atom_sites_solution_primary direct
_atom_sites_solution_secondary difmap
_audit_creation_method SHELXL-97
_cell_angle_alpha 90.00
_cell_angle_beta 96.275(2)
_cell_angle_gamma 90.00
_cell_formula_units_Z 4
_cell_length_a 19.696(4)
_cell_length_b 8.3139(16)
_cell_length_c 14.012(3)
_cell_measurement_temperature 293(2)
_cell_volume 2280.7(8)
_computing_cell_refinement 'Bruker XSCANS'
_computing_data_collection 'Bruker XSCANS'
_computing_data_reduction 'Bruker SHELXTL'
_computing_molecular_graphics 'Bruker SHELXTL'
_computing_publication_material 'Bruker SHELXTL'
_computing_structure_refinement 'SHELXL-97 (Sheldrick, 1997)'
_computing_structure_solution 'SHELXS-97 (Sheldrick, 1990)'
_diffrn_ambient_temperature 293(2)
_diffrn_measured_fraction_theta_full 0.997
_diffrn_measured_fraction_theta_max 0.997
_diffrn_measurement_device_type 'Bruker P4'
_diffrn_measurement_method '\w scans'
_diffrn_radiation_monochromator graphite
_diffrn_radiation_source 'fine-focus sealed tube'
_diffrn_radiation_type MoK\a
_diffrn_radiation_wavelength 0.71073
_diffrn_reflns_av_R_equivalents 0.0382
_diffrn_reflns_av_sigmaI/netI 0.0280
_diffrn_reflns_limit_h_max 26
_diffrn_reflns_limit_h_min -26
_diffrn_reflns_limit_k_max 10
_diffrn_reflns_limit_k_min -11
_diffrn_reflns_limit_l_max 18
_diffrn_reflns_limit_l_min -18
_diffrn_reflns_number 29852
_diffrn_reflns_theta_full 28.32
_diffrn_reflns_theta_max 28.32
_diffrn_reflns_theta_min 1.04
_exptl_absorpt_coefficient_mu 0.825
_exptl_absorpt_correction_type none
_exptl_crystal_colour colourless
_exptl_crystal_density_diffrn 1.299
_exptl_crystal_description sq.prism
_exptl_crystal_F_000 944
_exptl_crystal_size_max 0.500
_exptl_crystal_size_mid 0.180
_exptl_crystal_size_min 0.180
_refine_diff_density_max 0.313
_refine_diff_density_min -0.427
_refine_diff_density_rms 0.061
_refine_ls_extinction_method none
_refine_ls_goodness_of_fit_ref 1.056
_refine_ls_hydrogen_treatment riding
_refine_ls_matrix_type full
_refine_ls_number_parameters 238
_refine_ls_number_reflns 5672
_refine_ls_number_restraints 0
_refine_ls_restrained_S_all 1.056
_refine_ls_R_factor_all 0.0297
_refine_ls_R_factor_gt 0.0235
_refine_ls_shift/su_max 0.002
_refine_ls_shift/su_mean 0.000
_refine_ls_structure_factor_coef Fsqd
_refine_ls_weighting_details 'calc w=1/[\s^2^(Fo^2^)+(0.0250P)^2^+0.5956P] where P=(Fo^2^+2Fc^2^)/3'
_refine_ls_weighting_scheme calc
_refine_ls_wR_factor_gt 0.0551
_refine_ls_wR_factor_ref 0.0585
_reflns_number_gt 4905
_reflns_number_total 5672
_reflns_threshold_expression >2sigma(I)
_cod_data_source_file ja078298h-file001_1.cif
_cod_data_source_block 07046
_cod_database_code 4107651

loop_
_symmetry_equiv_pos_as_xyz
'x, y, z'
'-x, y+1/2, -z+1/2'
'-x, -y, -z'
'x, -y-1/2, z-1/2'

loop_
_atom_site_label
_atom_site_type_symbol
_atom_site_fract_x
_atom_site_fract_y
_atom_site_fract_z
_atom_site_U_iso_or_equiv
_atom_site_adp_type
_atom_site_occupancy
_atom_site_symmetry_multiplicity
_atom_site_calc_flag
_atom_site_refinement_flags
Pd1 Pd 0.258002(6) 0.569577(14) 0.277186(8) 0.02386(5) Uani 1 1 d .
N1 N 0.41208(8) 0.4701(2) 0.32479(12) 0.0444(4) Uani 1 1 d .
C1 C 0.35597(9) 0.5086(2) 0.30767(12) 0.0303(4) Uani 1 1 d .
N2 N 0.22310(7) 0.26434(18) 0.14124(10) 0.0324(3) Uani 1 1 d .
C2 C 0.23688(8) 0.3736(2) 0.18983(12) 0.0252(3) Uani 1 1 d .
C3 C 0.16152(9) 0.6474(2) 0.25412(12) 0.0278(3) Uani 1 1 d .
N3 N 0.10607(8) 0.6912(2) 0.23894(12) 0.0391(4) Uani 1 1 d .
N4 N 0.11933(6) 0.12513(16) 0.38702(9) 0.0217(3) Uani 1 1 d .
C4 C 0.18375(8) 0.05701(19) 0.35102(12) 0.0255(3) Uani 1 1 d .
H4A H 0.1773 -0.0574 0.3400 0.031 Uiso 1 1 calc R
H4B H 0.1894 0.1064 0.2897 0.031 Uiso 1 1 calc R
N5 N 0.37739(7) -0.03241(16) 0.12123(9) 0.0227(3) Uani 1 1 d .
C5 C 0.24869(9) 0.0814(2) 0.41744(14) 0.0363(4) Uani 1 1 d .
H5A H 0.2849 0.0203 0.3945 0.054 Uiso 1 1 calc R
H5B H 0.2418 0.0459 0.4809 0.054 Uiso 1 1 calc R
H5C H 0.2606 0.1934 0.4192 0.054 Uiso 1 1 calc R
C6 C 0.10435(8) 0.0446(2) 0.47967(11) 0.0261(3) Uani 1 1 d .
H6A H 0.1411 0.0702 0.5291 0.031 Uiso 1 1 calc R
H6B H 0.0628 0.0908 0.4991 0.031 Uiso 1 1 calc R
C7 C 0.09612(10) -0.1362(2) 0.47546(13) 0.0347(4) Uani 1 1 d .
H7A H 0.0901 -0.1763 0.5382 0.052 Uiso 1 1 calc R
H7B H 0.1361 -0.1837 0.4538 0.052 Uiso 1 1 calc R
H7C H 0.0569 -0.1633 0.4316 0.052 Uiso 1 1 calc R
C8 C 0.06030(8) 0.0938(2) 0.31020(12) 0.0278(3) Uani 1 1 d .
H8A H 0.0180 0.1202 0.3362 0.033 Uiso 1 1 calc R
H8B H 0.0592 -0.0201 0.2953 0.033 Uiso 1 1 calc R
C9 C 0.06298(9) 0.1872(3) 0.21751(13) 0.0387(4) Uani 1 1 d .
H9A H 0.0215 0.1700 0.1761 0.058 Uiso 1 1 calc R
H9B H 0.1011 0.1508 0.1861 0.058 Uiso 1 1 calc R
H9C H 0.0681 0.2998 0.2317 0.058 Uiso 1 1 calc R
C10 C 0.13002(9) 0.30301(19) 0.40635(13) 0.0299(4) Uani 1 1 d .
H10A H 0.1462 0.3522 0.3503 0.036 Uiso 1 1 calc R
H10B H 0.1655 0.3158 0.4595 0.036 Uiso 1 1 calc R
C11 C 0.06669(10) 0.3930(2) 0.43001(16) 0.0406(5) Uani 1 1 d .
H11A H 0.0768 0.5057 0.4364 0.061 Uiso 1 1 calc R
H11B H 0.0529 0.3530 0.4892 0.061 Uiso 1 1 calc R
H11C H 0.0304 0.3771 0.3794 0.061 Uiso 1 1 calc R
C12 C 0.36476(9) 0.0149(2) 0.22229(11) 0.0304(4) Uani 1 1 d .
H12A H 0.3327 -0.0609 0.2451 0.036 Uiso 1 1 calc R
H12B H 0.3434 0.1201 0.2200 0.036 Uiso 1 1 calc R
C13 C 0.42818(10) 0.0202(3) 0.29418(14) 0.0473(5) Uani 1 1 d .
H13A H 0.4172 0.0689 0.3527 0.071 Uiso 1 1 calc R
H13B H 0.4629 0.0823 0.2682 0.071 Uiso 1 1 calc R
H13C H 0.4446 -0.0872 0.3071 0.071 Uiso 1 1 calc R
C14 C 0.42782(8) 0.08042(19) 0.08029(12) 0.0259(3) Uani 1 1 d .
H14A H 0.4728 0.0623 0.1141 0.031 Uiso 1 1 calc R
H14B H 0.4299 0.0532 0.0134 0.031 Uiso 1 1 calc R
C15 C 0.41065(9) 0.2578(2) 0.08691(14) 0.0369(4) Uani 1 1 d .
H15A H 0.4438 0.3203 0.0577 0.055 Uiso 1 1 calc R
H15B H 0.4113 0.2879 0.1531 0.055 Uiso 1 1 calc R
H15C H 0.3661 0.2773 0.0541 0.055 Uiso 1 1 calc R
C16 C 0.31052(8) -0.0230(2) 0.05619(12) 0.0264(3) Uani 1 1 d .
H16A H 0.2936 0.0864 0.0572 0.032 Uiso 1 1 calc R
H16B H 0.3197 -0.0463 -0.0090 0.032 Uiso 1 1 calc R
C17 C 0.25478(10) -0.1355(3) 0.08202(15) 0.0407(4) Uani 1 1 d .
H17A H 0.2158 -0.1265 0.0348 0.061 Uiso 1 1 calc R
H17B H 0.2419 -0.1069 0.1439 0.061 Uiso 1 1 calc R
H17C H 0.2713 -0.2441 0.0837 0.061 Uiso 1 1 calc R
C18 C 0.40699(10) -0.2006(2) 0.12408(13) 0.0350(4) Uani 1 1 d .
H18A H 0.3791 -0.2691 0.1601 0.042 Uiso 1 1 calc R
H18B H 0.4524 -0.1972 0.1586 0.042 Uiso 1 1 calc R
C19 C 0.41167(11) -0.2766(2) 0.02659(15) 0.0424(5) Uani 1 1 d .
H19A H 0.4351 -0.3777 0.0347 0.064 Uiso 1 1 calc R
H19B H 0.4363 -0.2063 -0.0116 0.064 Uiso 1 1 calc R
H19C H 0.3665 -0.2938 -0.0050 0.064 Uiso 1 1 calc R
H1 H 0.2775(11) 0.721(3) 0.3462(16) 0.062(7) Uiso 1 1 d .

loop_
_atom_site_aniso_label
_atom_site_aniso_U_11
_atom_site_aniso_U_22
_atom_site_aniso_U_33
_atom_site_aniso_U_23
_atom_site_aniso_U_13
_atom_site_aniso_U_12
Pd1 0.02354(7) 0.02574(7) 0.02214(7) 0.00090(5) 0.00180(5) -0.00150(5)
N1 0.0309(9) 0.0635(11) 0.0377(9) -0.0067(8) -0.0020(7) -0.0005(8)
C1 0.0294(9) 0.0368(9) 0.0241(8) -0.0017(7) 0.0007(7) -0.0044(7)
N2 0.0307(8) 0.0359(8) 0.0303(7) -0.0038(6) 0.0020(6) 0.0054(6)
C2 0.0198(8) 0.0326(8) 0.0234(7) 0.0026(7) 0.0030(6) 0.0037(6)
C3 0.0305(9) 0.0252(8) 0.0281(8) -0.0032(7) 0.0055(7) -0.0019(7)
N3 0.0305(8) 0.0414(9) 0.0453(9) -0.0093(7) 0.0042(7) 0.0014(7)
N4 0.0194(6) 0.0221(6) 0.0234(6) 0.0000(5) 0.0022(5) -0.0005(5)
C4 0.0229(8) 0.0291(8) 0.0251(8) -0.0020(6) 0.0052(6) 0.0014(6)
N5 0.0221(6) 0.0255(6) 0.0207(6) 0.0025(5) 0.0033(5) 0.0016(5)
C5 0.0227(8) 0.0500(11) 0.0355(10) -0.0083(8) 0.0007(7) 0.0067(8)
C6 0.0239(8) 0.0312(8) 0.0236(8) -0.0002(6) 0.0043(6) -0.0020(6)
C7 0.0414(10) 0.0292(9) 0.0333(9) 0.0065(7) 0.0036(8) 0.0003(8)
C8 0.0213(8) 0.0322(9) 0.0287(8) 0.0014(7) -0.0032(6) -0.0033(6)
C9 0.0295(9) 0.0541(12) 0.0309(9) 0.0094(8) -0.0047(7) 0.0005(8)
C10 0.0310(9) 0.0207(8) 0.0381(9) -0.0012(7) 0.0045(7) -0.0015(7)
C11 0.0443(11) 0.0260(9) 0.0531(12) -0.0011(8) 0.0121(9) 0.0079(8)
C12 0.0297(9) 0.0417(10) 0.0202(8) 0.0001(7) 0.0045(7) 0.0014(7)
C13 0.0400(11) 0.0756(15) 0.0250(9) -0.0004(9) -0.0035(8) 0.0031(11)
C14 0.0197(7) 0.0322(9) 0.0261(8) 0.0033(6) 0.0042(6) -0.0004(6)
C15 0.0322(9) 0.0304(9) 0.0482(11) 0.0004(8) 0.0045(8) -0.0047(7)
C16 0.0237(8) 0.0305(8) 0.0244(8) 0.0008(6) -0.0003(6) -0.0014(6)
C17 0.0308(10) 0.0446(11) 0.0464(11) 0.0014(9) 0.0035(8) -0.0116(8)
C18 0.0408(10) 0.0269(9) 0.0375(10) 0.0092(7) 0.0050(8) 0.0098(8)
C19 0.0518(12) 0.0262(9) 0.0507(12) -0.0009(8) 0.0123(10) 0.0092(8)

loop_
_atom_type_symbol
_atom_type_description
_atom_type_scat_dispersion_real
_atom_type_scat_dispersion_imag
_atom_type_scat_source
C C 0.0033 0.0016 'International Tables Vol C Tables 4.2.6.8 and 6.1.1.4'
H H 0.0000 0.0000 'International Tables Vol C Tables 4.2.6.8 and 6.1.1.4'
N N 0.0061 0.0033 'International Tables Vol C Tables 4.2.6.8 and 6.1.1.4'
Pd Pd -0.9988 1.0072 'International Tables Vol C Tables 4.2.6.8 and 6.1.1.4'

loop_
_geom_angle_atom_site_label_1
_geom_angle_atom_site_label_2
_geom_angle_atom_site_label_3
_geom_angle
C1 Pd1 C3 174.98(7)
C1 Pd1 C2 93.11(7)
C3 Pd1 C2 91.91(6)
N1 C1 Pd1 178.52(18)
N2 C2 Pd1 178.04(14)
N3 C3 Pd1 178.60(15)
C10 N4 C6 108.30(12)
C10 N4 C8 112.02(12)
C6 N4 C8 108.99(12)
C10 N4 C4 108.51(12)
C6 N4 C4 111.45(12)
C8 N4 C4 107.60(12)
C5 C4 N4 115.18(13)
C18 N5 C12 108.48(13)
C18 N5 C16 111.67(13)
C12 N5 C16 109.08(12)
C18 N5 C14 108.29(12)
C12 N5 C14 111.86(13)
C16 N5 C14 107.50(12)
C7 C6 N4 115.79(13)
N4 C8 C9 115.04(13)
N4 C10 C11 114.71(14)
N5 C12 C13 114.86(14)
C15 C14 N5 114.62(13)
C17 C16 N5 115.36(14)
N5 C18 C19 114.96(14)

loop_
_geom_bond_atom_site_label_1
_geom_bond_atom_site_label_2
_geom_bond_distance
Pd1 C1 1.9956(18)
Pd1 C3 2.0001(18)
Pd1 C2 2.0529(18)
N1 C1 1.150(2)
N2 C2 1.150(2)
C3 N3 1.149(2)
N4 C10 1.514(2)
N4 C6 1.518(2)
N4 C8 1.518(2)
N4 C4 1.5247(19)
C4 C5 1.511(2)
N5 C18 1.514(2)
N5 C12 1.516(2)
N5 C16 1.519(2)
N5 C14 1.5231(19)
C6 C7 1.512(2)
C8 C9 1.519(2)
C10 C11 1.522(2)
C12 C13 1.517(3)
C14 C15 1.518(2)
C16 C17 1.516(2)
C18 C19 1.517(3)

loop_
_geom_torsion_atom_site_label_1
_geom_torsion_atom_site_label_2
_geom_torsion_atom_site_label_3
_geom_torsion_atom_site_label_4
_geom_torsion
C3 Pd1 C1 N1 156(6)
C2 Pd1 C1 N1 -24(6)
C1 Pd1 C2 N2 159(4)
C3 Pd1 C2 N2 -21(4)
C1 Pd1 C3 N3 141(6)
C2 Pd1 C3 N3 -39(7)
C10 N4 C4 C5 56.96(18)
C6 N4 C4 C5 -62.21(18)
C8 N4 C4 C5 178.36(14)
C10 N4 C6 C7 -176.68(14)
C8 N4 C6 C7 61.21(17)
C4 N4 C6 C7 -57.39(18)
C10 N4 C8 C9 51.58(19)
C6 N4 C8 C9 171.41(14)
C4 N4 C8 C9 -67.60(18)
C6 N4 C10 C11 -66.69(18)
C8 N4 C10 C11 53.54(19)
C4 N4 C10 C11 172.18(15)
C18 N5 C12 C13 61.5(2)
C16 N5 C12 C13 -176.65(16)
C14 N5 C12 C13 -57.9(2)
C18 N5 C14 C15 -171.05(15)
C12 N5 C14 C15 -51.57(19)
C16 N5 C14 C15 68.15(18)
C18 N5 C16 C17 57.83(18)
C12 N5 C16 C17 -62.05(19)
C14 N5 C16 C17 176.47(14)
C12 N5 C18 C19 170.33(15)
C16 N5 C18 C19 50.1(2)
C14 N5 C18 C19 -68.08(19)
